data_7134319
loop_
_publ_author_name
'Masuda, Ryosuke'
'Yano, Tamaki'
'Kusama, Hiroyuki'

_publ_section_title
;
 Selenoamides with two reactive sites: synthesis, structures, and dual
 reactivity of (selenocarbamoyl)phosphines.
;
_journal_issue 26
_journal_name_full 'Chemical communications (Cambridge, England)'
_journal_page_first 4955
_journal_page_last 4958
_journal_paper_doi 10.1039/d5cc00607d
_journal_volume 61
_journal_year 2025
_chemical_formula_moiety 'C27 H24 Au Cl N P Se'
_chemical_formula_sum 'C27 H24 Au Cl N P Se'
_chemical_formula_weight 704.82
_chemical_name_systematic Chloro[(N,N'-dibenzylselenocarbamoyl)(diphenyl)phosphine]gold(I)
_chemical_properties_physical Air-sensitive
_space_group_crystal_system orthorhombic
_space_group_IT_number 61
_space_group_name_Hall '-P 2ac 2ab'
_space_group_name_H-M_alt 'P b c a'
_atom_sites_solution_hydrogens geom
_atom_sites_solution_primary dual
_audit_creation_date 2025-02-19
_audit_creation_method
;
Olex2 1.5
(compiled 2024.01.12 svn.r2f8d729c for OlexSys, GUI svn.r6928)
;
_audit_update_record
;
2025-02-18 deposited with the CCDC.	2025-03-04 downloaded from the CCDC.
;
_cell_angle_alpha 90
_cell_angle_beta 90
_cell_angle_gamma 90
_cell_formula_units_Z 8
_cell_length_a 17.2293(7)
_cell_length_b 14.1326(5)
_cell_length_c 19.9231(7)
_cell_measurement_reflns_used 10323
_cell_measurement_temperature 99.9(3)
_cell_measurement_theta_max 30.5760
_cell_measurement_theta_min 2.2090
_cell_volume 4851.2(3)
_computing_cell_refinement 'CrysAlisPro 1.171.43.107a (Rigaku OD, 2024)'
_computing_data_collection 'CrysAlisPro system (CCD 43.107a 64-bit (release 07-02-2024))'
_computing_data_reduction 'CrysAlisPro 1.171.43.107a (Rigaku OD, 2024)'
_computing_molecular_graphics 'Olex2 1.5 (Dolomanov et al., 2009)'
_computing_publication_material 'Olex2 1.5 (Dolomanov et al., 2009)'
_computing_structure_refinement 'SHELXL 2019/3 (Sheldrick, 2015)'
_computing_structure_solution 'SHELXT 2018/2 (Sheldrick, 2018)'
_diffrn_ambient_environment N~2~
_diffrn_ambient_temperature 99.9(3)
_diffrn_detector 'Hybrid Pixel Array Detector'
_diffrn_detector_area_resol_mean 10.0000
_diffrn_measured_fraction_theta_full 0.998
_diffrn_measured_fraction_theta_max 0.998
_diffrn_measurement_details
;
List of Runs (angles in degrees, time in seconds):

  # Type    Start    End  Width  t~exp~   \w     \q     \k     \f   Frames
#--------------------------------------------------------------------------
  1  \w     12.00  99.00   0.50   11.50    --   20.00  54.00 120.00  174
  2  \w    -74.00  26.00   0.50   11.50    --   20.00  54.00   0.00  200
  3  \w     69.00 109.00   0.50   11.50    --   20.00  54.00   0.00   80
  4  \w    -64.00 -39.00   0.50   11.50    --   20.00  54.00-120.00   50
  5  \w      6.00  83.00   0.50   11.50    --   20.00  54.00-120.00  154
  6  \w    -70.00 -43.00   0.50   11.50    --   20.00  54.00 -60.00   54
  7  \w    -33.00  -8.00   0.50   11.50    --   20.00  54.00 120.00   50
;
_diffrn_measurement_device 'two-circle diffractometer'
_diffrn_measurement_device_type 'XtaLAB Mini II'
_diffrn_measurement_method '\w scans'
_diffrn_orient_matrix_type 'CrysAlisPro convention (1999,Acta A55,543-557)'
_diffrn_orient_matrix_UB_11 -0.0033228000
_diffrn_orient_matrix_UB_12 -0.0500019000
_diffrn_orient_matrix_UB_13 -0.0000040000
_diffrn_orient_matrix_UB_21 -0.0036920000
_diffrn_orient_matrix_UB_22 0.0003270000
_diffrn_orient_matrix_UB_23 -0.0354700000
_diffrn_orient_matrix_UB_31 0.0408740000
_diffrn_orient_matrix_UB_32 -0.0040704000
_diffrn_orient_matrix_UB_33 -0.0031643000
_diffrn_radiation_monochromator graphite
_diffrn_radiation_probe x-ray
_diffrn_radiation_type 'Mo K\a'
_diffrn_radiation_wavelength 0.71073
_diffrn_reflns_av_R_equivalents 0.0603
_diffrn_reflns_av_unetI/netI 0.0415
_diffrn_reflns_Laue_measured_fraction_full 0.998
_diffrn_reflns_Laue_measured_fraction_max 0.998
_diffrn_reflns_limit_h_max 20
_diffrn_reflns_limit_h_min -20
_diffrn_reflns_limit_k_max 16
_diffrn_reflns_limit_k_min -16
_diffrn_reflns_limit_l_max 23
_diffrn_reflns_limit_l_min -23
_diffrn_reflns_number 22371
_diffrn_reflns_point_group_measured_fraction_full 0.998
_diffrn_reflns_point_group_measured_fraction_max 0.998
_diffrn_reflns_theta_full 24.994
_diffrn_reflns_theta_max 24.994
_diffrn_reflns_theta_min 2.362
_diffrn_source 'fine-focus sealed X-ray tube'
_diffrn_source_type 'Rigaku (Mo) X-ray Source'
_exptl_absorpt_coefficient_mu 7.758
_exptl_absorpt_correction_T_max 0.141
_exptl_absorpt_correction_T_min 0.047
_exptl_absorpt_correction_type analytical
_exptl_absorpt_process_details
;
CrysAlisPro 1.171.43.107a (Rigaku Oxford Diffraction, 2024)
Analytical numeric absorption correction using a multifaceted crystal
model based on expressions derived by R.C. Clark & J.S. Reid.
(Clark, R. C. & Reid, J. S. (1995). Acta Cryst. A51, 887-897)
Empirical absorption correction using spherical harmonics,
implemented in SCALE3 ABSPACK scaling algorithm.
;
_exptl_crystal_colour 'clear red'
_exptl_crystal_colour_lustre clear
_exptl_crystal_colour_primary red
_exptl_crystal_density_diffrn 1.930
_exptl_crystal_description prism
_exptl_crystal_F_000 2704
_exptl_crystal_recrystallization_method 'Re-crystallisation from solvent: CH2Cl2/hexane'
_exptl_crystal_size_max 0.74
_exptl_crystal_size_mid 0.49
_exptl_crystal_size_min 0.39
_refine_diff_density_max 1.877
_refine_diff_density_min -1.274
_refine_diff_density_rms 0.156
_refine_ls_extinction_method none
_refine_ls_goodness_of_fit_ref 1.045
_refine_ls_hydrogen_treatment constr
_refine_ls_matrix_type full
_refine_ls_number_parameters 289
_refine_ls_number_reflns 4267
_refine_ls_number_restraints 0
_refine_ls_restrained_S_all 1.045
_refine_ls_R_factor_all 0.0388
_refine_ls_R_factor_gt 0.0309
_refine_ls_shift/su_max 0.001
_refine_ls_shift/su_mean 0.000
_refine_ls_structure_factor_coef Fsqd
_refine_ls_weighting_details 'w=1/[\s^2^(Fo^2^)+(0.0427P)^2^+4.4249P] where P=(Fo^2^+2Fc^2^)/3'
_refine_ls_weighting_scheme calc
_refine_ls_wR_factor_gt 0.0752
_refine_ls_wR_factor_ref 0.0785
_reflns_Friedel_coverage 0.000
_reflns_number_gt 3661
_reflns_number_total 4267
_reflns_threshold_expression 'I > 2\s(I)'
_cod_data_source_file d5cc00607d2.cif
_cod_data_source_block ty162_revised2
_cod_depositor_comments 'Adding full bibliography for 7134313--7134320.cif.'
_cod_database_code 7134319
_shelx_shelxl_version_number 2019/3
_chemical_oxdiff_formula C27H24PNSeAuCl
_chemical_oxdiff_usercomment CH2Cl2/hexane
_shelx_space_group_comment
;
The symmetry employed for this shelxl refinement is uniquely defined
by the following loop, which should always be used as a source of
symmetry information in preference to the above space-group names.
They are only intended as comments.
;
_shelx_estimated_absorpt_t_max 0.152
_shelx_estimated_absorpt_t_min 0.069
_olex2_refinement_description
;
1. Fixed Uiso
 At 1.2 times of:
  All C(H) groups, All C(H,H) groups
2.a Secondary CH2 refined with riding coordinates:
 C00H(H00H,H00I), C00I(H00J,H00K)
2.b Aromatic/amide H refined with riding coordinates:
 C006(H006), C007(H007), C009(H009), C00A(H00A), C00B(H00B), C00C(H00C),
 C00D(H00D), C00E(H00E), C00F(H00F), C00G(H00G), C00L(H00L), C00M(H00M),
 C00N(H00N), C00P(H00P), C00Q(H00Q), C00R(H00R), C00T(H00T), C00U(H00U),
 C00V(H00V), C00W(H00W)
;
_olex2_exptl_crystal_mounting_method 'sample loop'
_olex2_submission_original_sample_id TY162
_olex2_submission_special_instructions 'No special instructions were received'
_oxdiff_exptl_absorpt_empirical_details
;
Empirical correction (ABSPACK) includes:
- Absorption correction using spherical harmonics
- Frame scaling
;
_oxdiff_exptl_absorpt_empirical_full_max 2.281
_oxdiff_exptl_absorpt_empirical_full_min 0.605

loop_
_space_group_symop_operation_xyz
'x, y, z'
'-x+1/2, -y, z+1/2'
'-x, y+1/2, -z+1/2'
'x+1/2, -y+1/2, -z'
'-x, -y, -z'
'x-1/2, y, -z-1/2'
'x, -y-1/2, z-1/2'
'-x-1/2, y-1/2, z'

loop_
_atom_site_label
_atom_site_type_symbol
_atom_site_fract_x
_atom_site_fract_y
_atom_site_fract_z
_atom_site_U_iso_or_equiv
_atom_site_adp_type
_atom_site_occupancy
_atom_site_site_symmetry_order
_atom_site_calc_flag
_atom_site_refinement_flags_posn
_atom_site_refinement_flags_adp
_atom_site_refinement_flags_occupancy
_atom_site_disorder_assembly
_atom_site_disorder_group
Au01 Au 0.46703(2) 0.29218(2) 0.41167(2) 0.01966(9) Uani 1 1 d . . . . .
Se02 Se 0.50326(3) 0.62808(3) 0.42728(2) 0.02181(13) Uani 1 1 d . . . . .
P03 P 0.49801(7) 0.42743(8) 0.35985(6) 0.0188(3) Uani 1 1 d . . . . .
Cl04 Cl 0.43875(8) 0.15641(8) 0.46942(6) 0.0272(3) Uani 1 1 d . . . . .
N005 N 0.3680(2) 0.5330(3) 0.38739(18) 0.0191(8) Uani 1 1 d . . . . .
C006 C 0.4683(3) 0.5282(3) 0.2418(3) 0.0238(11) Uani 1 1 d . . . . .
H006 H 0.461997 0.582025 0.269819 0.029 Uiso 1 1 calc R U . . .
C007 C 0.2936(3) 0.7581(4) 0.2466(2) 0.0270(12) Uani 1 1 d . . . . .
H007 H 0.324710 0.791918 0.215336 0.032 Uiso 1 1 calc R U . . .
C008 C 0.4809(3) 0.4389(3) 0.2702(2) 0.0198(10) Uani 1 1 d . . . . .
C009 C 0.4844(3) 0.3720(4) 0.1592(2) 0.0255(11) Uani 1 1 d . . . . .
H009 H 0.488410 0.318364 0.130671 0.031 Uiso 1 1 calc R U . . .
C00A C 0.4742(3) 0.4602(4) 0.1321(3) 0.0278(12) Uani 1 1 d . . . . .
H00A H 0.473527 0.467384 0.084682 0.033 Uiso 1 1 calc R U . . .
C00B C 0.7628(3) 0.4577(3) 0.3705(3) 0.0264(11) Uani 1 1 d . . . . .
H00B H 0.817919 0.460605 0.371415 0.032 Uiso 1 1 calc R U . . .
C00C C 0.1694(3) 0.7042(3) 0.2835(3) 0.0286(12) Uani 1 1 d . . . . .
H00C H 0.114704 0.701165 0.277940 0.034 Uiso 1 1 calc R U . . .
C00D C 0.3020(3) 0.3867(3) 0.4810(2) 0.0234(11) Uani 1 1 d . . . . .
H00D H 0.356345 0.393822 0.487552 0.028 Uiso 1 1 calc R U . . .
C00E C 0.2040(3) 0.6586(3) 0.3377(2) 0.0224(11) Uani 1 1 d . . . . .
H00E H 0.172906 0.624125 0.368603 0.027 Uiso 1 1 calc R U . . .
C00F C 0.1891(3) 0.4059(3) 0.4120(2) 0.0250(12) Uani 1 1 d . . . . .
H00F H 0.165686 0.425023 0.371020 0.030 Uiso 1 1 calc R U . . .
C00G C 0.4890(3) 0.3606(3) 0.2283(2) 0.0237(11) Uani 1 1 d . . . . .
H00G H 0.497642 0.299647 0.246931 0.028 Uiso 1 1 calc R U . . .
C00H C 0.3207(3) 0.6163(3) 0.4066(2) 0.0201(10) Uani 1 1 d . . . . .
H00H H 0.354191 0.662740 0.429906 0.024 Uiso 1 1 calc R U . . .
H00I H 0.279716 0.596095 0.438278 0.024 Uiso 1 1 calc R U . . .
C00I C 0.3194(3) 0.4524(3) 0.3642(2) 0.0213(10) Uani 1 1 d . . . . .
H00J H 0.353555 0.401289 0.347369 0.026 Uiso 1 1 calc R U . . .
H00K H 0.286162 0.473592 0.326569 0.026 Uiso 1 1 calc R U . . .
C00J C 0.6018(3) 0.4483(3) 0.3670(2) 0.0189(10) Uani 1 1 d . . . . .
C00K C 0.2686(3) 0.4140(3) 0.4202(2) 0.0202(10) Uani 1 1 d . . . . .
C00L C 0.7242(3) 0.4019(3) 0.4164(2) 0.0247(11) Uani 1 1 d . . . . .
H00L H 0.752470 0.366966 0.449059 0.030 Uiso 1 1 calc R U . . .
C00M C 0.1435(3) 0.3700(3) 0.4632(3) 0.0307(12) Uani 1 1 d . . . . .
H00M H 0.088956 0.364744 0.457376 0.037 Uiso 1 1 calc R U . . .
C00N C 0.6432(3) 0.3971(3) 0.4146(2) 0.0214(11) Uani 1 1 d . . . . .
H00N H 0.616278 0.358732 0.446076 0.026 Uiso 1 1 calc R U . . .
C00O C 0.2835(3) 0.6632(3) 0.3468(2) 0.0198(10) Uani 1 1 d . . . . .
C00P C 0.2139(3) 0.7540(4) 0.2376(3) 0.0293(12) Uani 1 1 d . . . . .
H00P H 0.190114 0.784871 0.200572 0.035 Uiso 1 1 calc R U . . .
C00Q C 0.4651(3) 0.5380(4) 0.1722(2) 0.0264(12) Uani 1 1 d . . . . .
H00Q H 0.456546 0.598469 0.152683 0.032 Uiso 1 1 calc R U . . .
C00R C 0.3286(3) 0.7133(3) 0.3008(3) 0.0243(11) Uani 1 1 d . . . . .
H00R H 0.383214 0.716752 0.306602 0.029 Uiso 1 1 calc R U . . .
C00S C 0.4445(3) 0.5321(3) 0.3932(2) 0.0176(10) Uani 1 1 d . . . . .
C00T C 0.2570(3) 0.3498(3) 0.5312(2) 0.0242(11) Uani 1 1 d . . . . .
H00T H 0.280616 0.329667 0.571859 0.029 Uiso 1 1 calc R U . . .
C00U C 0.7224(3) 0.5097(3) 0.3231(2) 0.0267(11) Uani 1 1 d . . . . .
H00U H 0.749555 0.548982 0.292346 0.032 Uiso 1 1 calc R U . . .
C00V C 0.6422(3) 0.5041(3) 0.3206(2) 0.0238(11) Uani 1 1 d . . . . .
H00V H 0.614437 0.538373 0.287355 0.029 Uiso 1 1 calc R U . . .
C00W C 0.1779(3) 0.3417(3) 0.5234(3) 0.0299(12) Uani 1 1 d . . . . .
H00W H 0.146863 0.316882 0.558691 0.036 Uiso 1 1 calc R U . . .

loop_
_atom_site_aniso_label
_atom_site_aniso_U_11
_atom_site_aniso_U_22
_atom_site_aniso_U_33
_atom_site_aniso_U_23
_atom_site_aniso_U_13
_atom_site_aniso_U_12
Au01 0.02060(13) 0.01836(13) 0.02002(13) 0.00164(8) -0.00120(7) -0.00031(7)
Se02 0.0219(3) 0.0204(3) 0.0232(2) -0.0024(2) -0.0039(2) -0.0023(2)
P03 0.0192(6) 0.0190(6) 0.0180(6) 0.0006(5) -0.0001(5) -0.0006(5)
Cl04 0.0331(7) 0.0223(6) 0.0262(6) 0.0068(5) -0.0077(6) -0.0040(5)
N005 0.020(2) 0.021(2) 0.0159(19) -0.0012(17) -0.0002(16) -0.0005(17)
C006 0.030(3) 0.018(2) 0.024(3) -0.002(2) -0.003(2) 0.001(2)
C007 0.033(3) 0.026(3) 0.023(3) 0.006(2) 0.005(2) 0.001(2)
C008 0.016(2) 0.022(2) 0.021(2) -0.002(2) 0.0027(19) -0.0016(19)
C009 0.026(3) 0.028(3) 0.023(3) -0.011(2) 0.007(2) -0.002(2)
C00A 0.025(3) 0.042(3) 0.016(2) -0.002(2) 0.002(2) -0.001(2)
C00B 0.017(3) 0.030(3) 0.032(3) -0.007(2) 0.003(2) 0.000(2)
C00C 0.022(3) 0.028(3) 0.035(3) -0.002(2) -0.002(2) 0.007(2)
C00D 0.023(3) 0.021(2) 0.025(3) -0.002(2) -0.002(2) 0.003(2)
C00E 0.023(3) 0.020(2) 0.024(3) -0.001(2) 0.005(2) 0.000(2)
C00F 0.023(3) 0.022(3) 0.029(3) -0.003(2) -0.007(2) 0.000(2)
C00G 0.018(3) 0.024(3) 0.028(3) 0.001(2) 0.003(2) -0.001(2)
C00H 0.023(3) 0.018(2) 0.019(2) -0.006(2) 0.0025(19) -0.001(2)
C00I 0.021(2) 0.018(2) 0.025(2) -0.005(2) -0.002(2) 0.000(2)
C00J 0.021(2) 0.017(2) 0.019(2) -0.001(2) 0.000(2) 0.000(2)
C00K 0.021(3) 0.017(2) 0.023(2) -0.005(2) -0.001(2) -0.001(2)
C00L 0.024(3) 0.025(3) 0.025(3) -0.005(2) -0.001(2) 0.003(2)
C00M 0.018(3) 0.031(3) 0.043(3) -0.004(3) 0.005(2) -0.007(2)
C00N 0.023(3) 0.022(3) 0.020(2) -0.0034(19) 0.002(2) -0.001(2)
C00O 0.026(3) 0.014(2) 0.020(2) -0.007(2) -0.002(2) 0.003(2)
C00P 0.035(3) 0.026(3) 0.027(3) 0.005(2) -0.003(2) 0.009(2)
C00Q 0.031(3) 0.026(3) 0.022(3) 0.004(2) 0.000(2) 0.003(2)
C00R 0.020(3) 0.024(3) 0.029(3) 0.000(2) 0.001(2) 0.000(2)
C00S 0.022(3) 0.019(2) 0.012(2) 0.0011(19) -0.0007(19) 0.003(2)
C00T 0.033(3) 0.017(2) 0.022(2) -0.002(2) -0.001(2) 0.003(2)
C00U 0.024(3) 0.027(3) 0.029(3) 0.001(2) 0.008(2) -0.003(2)
C00V 0.026(3) 0.021(2) 0.024(2) 0.001(2) 0.000(2) 0.001(2)
C00W 0.033(3) 0.025(3) 0.032(3) -0.005(2) 0.009(2) -0.005(2)

loop_
_atom_type_symbol
_atom_type_description
_atom_type_scat_dispersion_real
_atom_type_scat_dispersion_imag
_atom_type_scat_source
C C 0.0033 0.0016 'International Tables Vol C Tables 4.2.6.8 and 6.1.1.4'
H H 0.0000 0.0000 'International Tables Vol C Tables 4.2.6.8 and 6.1.1.4'
N N 0.0061 0.0033 'International Tables Vol C Tables 4.2.6.8 and 6.1.1.4'
P P 0.1023 0.0942 'International Tables Vol C Tables 4.2.6.8 and 6.1.1.4'
Cl Cl 0.1484 0.1585 'International Tables Vol C Tables 4.2.6.8 and 6.1.1.4'
Se Se -0.0929 2.2259 'International Tables Vol C Tables 4.2.6.8 and 6.1.1.4'
Au Au -2.0133 8.8022 'International Tables Vol C Tables 4.2.6.8 and 6.1.1.4'

loop_
_exptl_crystal_face_index_h
_exptl_crystal_face_index_k
_exptl_crystal_face_index_l
_exptl_crystal_face_perp_dist
2 -2 -1 0.2718
-2 2 1 0.2828
-2 -1 0 0.2719
2 1 0 0.3107
-2 -1 -1 0.2587
2 1 1 0.2181
1 -1 -1 0.3164
1 -2 0 0.1983
-2 1 0 0.2801
-1 2 0 0.2662
0 2 1 0.2338
1 2 1 0.2249
2 2 1 0.2305
-1 -2 -1 0.2970
-1 0 0 0.2805
-1 2 1 0.2731
0 -1 -2 0.3295
-1 -1 -2 0.2328
-2 -1 -2 0.2368
2 -1 -2 0.3598
2 1 2 0.1882
1 1 2 0.1941
-1 1 2 0.2744
1 -1 2 0.2477
-1 1 -2 0.1936
-2 1 -2 0.1811
2 0 -1 0.3985
1 2 -2 0.2853
0 1 -1 0.2480
-1 0 2 0.2993
0 -1 2 0.2838
-1 -1 2 0.3099
1 1 -2 0.3598
2 -1 1 0.2257
-1 1 -1 0.2167
-2 1 -1 0.2325
1 2 -1 0.2853
-1 -2 1 0.2868
0 -2 1 0.2841
-2 -2 1 0.3049
1 0 -2 0.4072
-1 0 -2 0.2067
0 0 1 0.2505
1 0 2 0.1879
0 1 -2 0.2884

loop_
_geom_angle_atom_site_label_1
_geom_angle_atom_site_label_2
_geom_angle_atom_site_label_3
_geom_angle
_geom_angle_site_symmetry_1
_geom_angle_site_symmetry_3
_geom_angle_publ_flag
P03 Au01 Cl04 177.07(4) . . ?
C008 P03 Au01 119.38(16) . . ?
C008 P03 C00J 102.8(2) . . ?
C008 P03 C00S 101.5(2) . . ?
C00J P03 Au01 109.73(15) . . ?
C00J P03 C00S 109.3(2) . . ?
C00S P03 Au01 113.27(15) . . ?
C00H N005 C00I 112.3(4) . . ?
C00S N005 C00H 122.2(4) . . ?
C00S N005 C00I 125.5(4) . . ?
C008 C006 H006 120.1 . . ?
C00Q C006 H006 120.1 . . ?
C00Q C006 C008 119.9(5) . . ?
C00P C007 H007 119.7 . . ?
C00P C007 C00R 120.7(5) . . ?
C00R C007 H007 119.7 . . ?
C006 C008 P03 120.2(4) . . ?
C00G C008 P03 120.2(4) . . ?
C00G C008 C006 119.2(4) . . ?
C00A C009 H009 119.9 . . ?
C00A C009 C00G 120.3(5) . . ?
C00G C009 H009 119.9 . . ?
C009 C00A H00A 119.5 . . ?
C00Q C00A C009 121.0(5) . . ?
C00Q C00A H00A 119.5 . . ?
C00L C00B H00B 119.6 . . ?
C00L C00B C00U 120.9(5) . . ?
C00U C00B H00B 119.6 . . ?
C00E C00C H00C 119.6 . . ?
C00P C00C H00C 119.6 . . ?
C00P C00C C00E 120.7(5) . . ?
C00K C00D H00D 119.8 . . ?
C00T C00D H00D 119.8 . . ?
C00T C00D C00K 120.4(5) . . ?
C00C C00E H00E 119.9 . . ?
C00O C00E C00C 120.2(5) . . ?
C00O C00E H00E 119.9 . . ?
C00K C00F H00F 119.8 . . ?
C00M C00F H00F 119.8 . . ?
C00M C00F C00K 120.3(5) . . ?
C008 C00G H00G 120.1 . . ?
C009 C00G C008 119.8(5) . . ?
C009 C00G H00G 120.1 . . ?
N005 C00H H00H 109.1 . . ?
N005 C00H H00I 109.1 . . ?
N005 C00H C00O 112.3(3) . . ?
H00H C00H H00I 107.9 . . ?
C00O C00H H00H 109.1 . . ?
C00O C00H H00I 109.1 . . ?
N005 C00I H00J 109.3 . . ?
N005 C00I H00K 109.3 . . ?
N005 C00I C00K 111.7(4) . . ?
H00J C00I H00K 107.9 . . ?
C00K C00I H00J 109.3 . . ?
C00K C00I H00K 109.3 . . ?
C00N C00J P03 118.2(3) . . ?
C00N C00J C00V 119.3(4) . . ?
C00V C00J P03 121.9(3) . . ?
C00D C00K C00I 119.9(4) . . ?
C00F C00K C00D 119.2(4) . . ?
C00F C00K C00I 120.9(4) . . ?
C00B C00L H00L 120.3 . . ?
C00B C00L C00N 119.4(5) . . ?
C00N C00L H00L 120.3 . . ?
C00F C00M H00M 120.1 . . ?
C00F C00M C00W 119.9(5) . . ?
C00W C00M H00M 120.1 . . ?
C00J C00N C00L 120.3(4) . . ?
C00J C00N H00N 119.9 . . ?
C00L C00N H00N 119.9 . . ?
C00E C00O C00H 120.3(4) . . ?
C00E C00O C00R 119.3(4) . . ?
C00R C00O C00H 120.4(4) . . ?
C007 C00P H00P 120.5 . . ?
C00C C00P C007 119.0(5) . . ?
C00C C00P H00P 120.5 . . ?
C006 C00Q H00Q 120.1 . . ?
C00A C00Q C006 119.7(5) . . ?
C00A C00Q H00Q 120.1 . . ?
C007 C00R C00O 120.1(4) . . ?
C007 C00R H00R 120.0 . . ?
C00O C00R H00R 120.0 . . ?
Se02 C00S P03 116.6(2) . . ?
N005 C00S Se02 125.4(3) . . ?
N005 C00S P03 118.0(3) . . ?
C00D C00T H00T 119.7 . . ?
C00D C00T C00W 120.7(5) . . ?
C00W C00T H00T 119.7 . . ?
C00B C00U H00U 120.1 . . ?
C00B C00U C00V 119.7(5) . . ?
C00V C00U H00U 120.1 . . ?
C00J C00V H00V 119.8 . . ?
C00U C00V C00J 120.3(5) . . ?
C00U C00V H00V 119.8 . . ?
C00M C00W H00W 120.2 . . ?
C00T C00W C00M 119.5(5) . . ?
C00T C00W H00W 120.2 . . ?

loop_
_geom_bond_atom_site_label_1
_geom_bond_atom_site_label_2
_geom_bond_distance
_geom_bond_site_symmetry_2
_geom_bond_publ_flag
Au01 P03 2.2369(12) . ?
Au01 Cl04 2.2898(11) . ?
Se02 C00S 1.824(5) . ?
P03 C008 1.817(5) . ?
P03 C00J 1.819(5) . ?
P03 C00S 1.865(5) . ?
N005 C00H 1.482(6) . ?
N005 C00I 1.486(5) . ?
N005 C00S 1.322(6) . ?
C006 H006 0.9500 . ?
C006 C008 1.401(6) . ?
C006 C00Q 1.394(7) . ?
C007 H007 0.9500 . ?
C007 C00P 1.387(6) . ?
C007 C00R 1.390(6) . ?
C008 C00G 1.393(7) . ?
C009 H009 0.9500 . ?
C009 C00A 1.370(7) . ?
C009 C00G 1.387(7) . ?
C00A H00A 0.9500 . ?
C00A C00Q 1.369(7) . ?
C00B H00B 0.9500 . ?
C00B C00L 1.380(7) . ?
C00B C00U 1.384(7) . ?
C00C H00C 0.9500 . ?
C00C C00E 1.392(7) . ?
C00C C00P 1.385(7) . ?
C00D H00D 0.9500 . ?
C00D C00K 1.395(6) . ?
C00D C00T 1.369(6) . ?
C00E H00E 0.9500 . ?
C00E C00O 1.383(6) . ?
C00F H00F 0.9500 . ?
C00F C00K 1.385(7) . ?
C00F C00M 1.382(7) . ?
C00G H00G 0.9500 . ?
C00H H00H 0.9900 . ?
C00H H00I 0.9900 . ?
C00H C00O 1.506(6) . ?
C00I H00J 0.9900 . ?
C00I H00K 0.9900 . ?
C00I C00K 1.519(6) . ?
C00J C00N 1.390(6) . ?
C00J C00V 1.399(6) . ?
C00L H00L 0.9500 . ?
C00L C00N 1.398(7) . ?
C00M H00M 0.9500 . ?
C00M C00W 1.397(7) . ?
C00N H00N 0.9500 . ?
C00O C00R 1.393(6) . ?
C00P H00P 0.9500 . ?
C00Q H00Q 0.9500 . ?
C00R H00R 0.9500 . ?
C00T H00T 0.9500 . ?
C00T C00W 1.378(7) . ?
C00U H00U 0.9500 . ?
C00U C00V 1.385(7) . ?
C00V H00V 0.9500 . ?
C00W H00W 0.9500 . ?

loop_
_geom_torsion_atom_site_label_1
_geom_torsion_atom_site_label_2
_geom_torsion_atom_site_label_3
_geom_torsion_atom_site_label_4
_geom_torsion
_geom_torsion_site_symmetry_1
_geom_torsion_site_symmetry_2
_geom_torsion_site_symmetry_3
_geom_torsion_site_symmetry_4
_geom_torsion_publ_flag
Au01 P03 C008 C006 153.4(3) . . . . ?
Au01 P03 C008 C00G -34.1(4) . . . . ?
Au01 P03 C00J C00N -16.0(4) . . . . ?
Au01 P03 C00J C00V 155.4(3) . . . . ?
Au01 P03 C00S Se02 120.7(2) . . . . ?
Au01 P03 C00S N005 -62.5(4) . . . . ?
P03 C008 C00G C009 -172.8(4) . . . . ?
P03 C00J C00N C00L 172.0(4) . . . . ?
P03 C00J C00V C00U -172.5(4) . . . . ?
N005 C00H C00O C00E 110.6(5) . . . . ?
N005 C00H C00O C00R -70.7(5) . . . . ?
N005 C00I C00K C00D -53.9(6) . . . . ?
N005 C00I C00K C00F 125.9(5) . . . . ?
C006 C008 C00G C009 -0.1(7) . . . . ?
C008 P03 C00J C00N -144.1(4) . . . . ?
C008 P03 C00J C00V 27.3(4) . . . . ?
C008 P03 C00S Se02 -110.1(3) . . . . ?
C008 P03 C00S N005 66.7(4) . . . . ?
C008 C006 C00Q C00A 0.0(7) . . . . ?
C009 C00A C00Q C006 1.8(8) . . . . ?
C00A C009 C00G C008 1.9(8) . . . . ?
C00B C00L C00N C00J -0.1(7) . . . . ?
C00B C00U C00V C00J 1.7(7) . . . . ?
C00C C00E C00O C00H 178.2(4) . . . . ?
C00C C00E C00O C00R -0.5(7) . . . . ?
C00D C00T C00W C00M 1.0(7) . . . . ?
C00E C00C C00P C007 -0.3(7) . . . . ?
C00E C00O C00R C007 0.1(7) . . . . ?
C00F C00M C00W C00T 0.1(7) . . . . ?
C00G C009 C00A C00Q -2.8(8) . . . . ?
C00H N005 C00I C00K -65.1(5) . . . . ?
C00H N005 C00S Se02 2.1(6) . . . . ?
C00H N005 C00S P03 -174.3(3) . . . . ?
C00H C00O C00R C007 -178.6(4) . . . . ?
C00I N005 C00H C00O -70.0(5) . . . . ?
C00I N005 C00S Se02 -175.4(3) . . . . ?
C00I N005 C00S P03 8.1(6) . . . . ?
C00J P03 C008 C006 -84.9(4) . . . . ?
C00J P03 C008 C00G 87.6(4) . . . . ?
C00J P03 C00S Se02 -2.0(3) . . . . ?
C00J P03 C00S N005 174.8(3) . . . . ?
C00K C00D C00T C00W -2.0(7) . . . . ?
C00K C00F C00M C00W -0.2(7) . . . . ?
C00L C00B C00U C00V -1.4(7) . . . . ?
C00M C00F C00K C00D -0.8(7) . . . . ?
C00M C00F C00K C00I 179.4(4) . . . . ?
C00N C00J C00V C00U -1.2(7) . . . . ?
C00P C007 C00R C00O 0.3(7) . . . . ?
C00P C00C C00E C00O 0.6(7) . . . . ?
C00Q C006 C008 P03 171.8(4) . . . . ?
C00Q C006 C008 C00G -0.8(7) . . . . ?
C00R C007 C00P C00C -0.2(8) . . . . ?
C00S P03 C008 C006 28.1(4) . . . . ?
C00S P03 C008 C00G -159.3(4) . . . . ?
C00S P03 C00J C00N 108.7(4) . . . . ?
C00S P03 C00J C00V -79.9(4) . . . . ?
C00S N005 C00H C00O 112.2(5) . . . . ?
C00S N005 C00I C00K 112.7(5) . . . . ?
C00T C00D C00K C00F 1.9(7) . . . . ?
C00T C00D C00K C00I -178.4(4) . . . . ?
C00U C00B C00L C00N 0.6(7) . . . . ?
C00V C00J C00N C00L 0.4(7) . . . . ?

loop_
_exptl_oxdiff_crystal_face_indexfrac_h
_exptl_oxdiff_crystal_face_indexfrac_k
_exptl_oxdiff_crystal_face_indexfrac_l
_exptl_oxdiff_crystal_face_x
_exptl_oxdiff_crystal_face_y
_exptl_oxdiff_crystal_face_z
2.0029 -2.0017 -0.9992 0.0934 0.0274 0.0932
-2.0029 2.0017 0.9992 -0.0934 -0.0274 -0.0932
-2.0009 -1.0009 0.0003 0.0567 0.0071 -0.0777
2.0009 1.0009 -0.0003 -0.0567 -0.0071 0.0777
-2.0011 -1.0009 -1.0002 0.0567 0.0425 -0.0746
2.0011 1.0009 1.0002 -0.0567 -0.0425 0.0746
1.0014 -1.0009 -0.9998 0.0467 0.0314 0.0482
1.0022 -2.0017 0.0011 0.0968 -0.0044 0.0491
-2.0023 1.0009 -0.0007 -0.0434 0.0077 -0.0859
-1.0022 2.0017 -0.0011 -0.0968 0.0044 -0.0491
-0.0013 2.0017 0.9995 -0.1001 -0.0348 -0.0114
0.9995 2.0018 0.9996 -0.1034 -0.0385 0.0295
2.0004 2.0018 0.9997 -0.1067 -0.0422 0.0705
-0.9995 -2.0018 -0.9996 0.1034 0.0385 -0.0295
-1.0008 -0.0000 -0.0001 0.0033 0.0037 -0.0409
-1.0021 2.0017 0.9994 -0.0968 -0.0311 -0.0523
0.0004 -1.0009 -2.0004 0.0501 0.0706 0.0104
-1.0004 -1.0009 -2.0005 0.0534 0.0743 -0.0305
-2.0012 -1.0009 -2.0006 0.0567 0.0780 -0.0714
2.0021 -1.0009 -2.0002 0.0434 0.0632 0.0922
2.0012 1.0009 2.0006 -0.0567 -0.0780 0.0714
1.0004 1.0009 2.0005 -0.0534 -0.0743 0.0305
-1.0012 1.0009 2.0003 -0.0467 -0.0669 -0.0513
1.0018 -1.0009 2.0015 0.0467 -0.0750 0.0387
-1.0018 1.0009 -2.0015 -0.0467 0.0750 -0.0387
-2.0026 1.0009 -2.0016 -0.0434 0.0787 -0.0796
2.0015 0.0000 -1.0002 -0.0066 0.0281 0.0850
0.9991 2.0018 -2.0018 -0.1034 0.0680 0.0390
-0.0008 1.0009 -1.0009 -0.0500 0.0358 -0.0009
-1.0005 -0.0000 2.0008 0.0033 -0.0673 -0.0472
0.0010 -1.0009 2.0014 0.0500 -0.0713 -0.0022
-0.9998 -1.0009 2.0013 0.0534 -0.0676 -0.0431
0.9998 1.0009 -2.0013 -0.0534 0.0676 0.0431
2.0025 -1.0009 1.0012 0.0434 -0.0432 0.0828
-1.0016 1.0009 -1.0011 -0.0467 0.0395 -0.0418
-2.0025 1.0009 -1.0012 -0.0434 0.0432 -0.0828
0.9993 2.0018 -1.0013 -0.1034 0.0325 0.0359
-0.9993 -2.0018 1.0013 0.1034 -0.0325 -0.0359
0.0015 -2.0017 1.0014 0.1001 -0.0362 0.0050
-2.0001 -2.0018 1.0012 0.1067 -0.0288 -0.0768
1.0005 0.0000 -2.0008 -0.0033 0.0673 0.0472
-1.0011 -0.0000 -2.0010 0.0033 0.0747 -0.0346
0.0001 0.0000 1.0004 -0.0000 -0.0355 -0.0032
1.0011 0.0000 2.0010 -0.0033 -0.0747 0.0346
-0.0010 1.0009 -2.0014 -0.0500 0.0713 0.0022
